data_1542917
loop_
_publ_author_name
'N. Golovnev'
'M. Molokeev'
'A. Samoilo'
'V. Atuchin'

_publ_section_title
;
 Influence of alkyl substituents in 1,3-diethyl-2-thiobarbituric acid on
 the coordination environment in M(H2O)2(1,3-diethyl-2-thiobarbiturate)2 M
 = Ca2+, Sr2+
;
_journal_issue 6
_journal_name_full 'Journal of Coordination Chemistry'
_journal_page_first 957
_journal_page_last 965
_journal_paper_doi 10.1080/00958972.2016.1149168
_journal_volume 69
_journal_year 2016
_chemical_formula_moiety 'C16 H26 Ca N4 O6 S2'
_chemical_formula_sum 'C16 H26 Ca N4 O6 S2'
_chemical_formula_weight 474.61
_chemical_name_systematic
;
Catena-bis (mu~2~-1,3-diethyl-2-thiobarbiturato-O,O')-diaqua-calcium
;
_space_group_crystal_system orthorhombic
_space_group_IT_number 61
_space_group_name_Hall '-P 2ac 2ab'
_space_group_name_H-M_alt 'P b c a'
_symmetry_space_group_name_Hall '-P 2ac 2ab'
_symmetry_space_group_name_H-M 'P b c a'
_atom_sites_solution_hydrogens mixed
_audit_creation_method SHELXL-2014/7
_cell_angle_alpha 90
_cell_angle_beta 90
_cell_angle_gamma 90
_cell_formula_units_Z 4
_cell_length_a 9.3535(4)
_cell_length_b 13.8812(7)
_cell_length_c 16.9106(8)
_cell_measurement_temperature 298(2)
_cell_volume 2195.64(18)
_computing_structure_refinement 'SHELXL-2014/7 (Sheldrick, 2014)'
_diffrn_ambient_temperature 298(2)
_diffrn_measured_fraction_theta_full 1.000
_diffrn_measured_fraction_theta_max 0.961
_diffrn_measurement_device_type 'SMART APEXII'
_diffrn_measurement_method 'phi and omega scans'
_diffrn_radiation_monochromator graphite
_diffrn_radiation_source 'fine-focus sealed tube'
_diffrn_radiation_type MoK\a
_diffrn_radiation_wavelength 0.71073
_diffrn_reflns_av_R_equivalents 0.0238
_diffrn_reflns_av_unetI/netI 0.0161
_diffrn_reflns_laue_measured_fraction_full 1.000
_diffrn_reflns_laue_measured_fraction_max 0.961
_diffrn_reflns_limit_h_max 12
_diffrn_reflns_limit_h_min -12
_diffrn_reflns_limit_k_max 19
_diffrn_reflns_limit_k_min -19
_diffrn_reflns_limit_l_max 23
_diffrn_reflns_limit_l_min -23
_diffrn_reflns_number 19984
_diffrn_reflns_point_group_measured_fraction_full 1.000
_diffrn_reflns_point_group_measured_fraction_max 0.961
_diffrn_reflns_theta_full 25.000
_diffrn_reflns_theta_max 29.810
_diffrn_reflns_theta_min 2.409
_exptl_absorpt_coefficient_mu 0.515
_exptl_absorpt_correction_T_max 0.7459
_exptl_absorpt_correction_T_min 0.6613
_exptl_absorpt_correction_type multi-scan
_exptl_absorpt_process_details 'SADABS-2004/1. Bruker AXS Inc., Madison, Wisconsin, USA, 2004'
_exptl_crystal_colour colourless
_exptl_crystal_density_diffrn 1.436
_exptl_crystal_description bulk
_exptl_crystal_F_000 1000
_exptl_crystal_size_max 0.450
_exptl_crystal_size_mid 0.450
_exptl_crystal_size_min 0.100
_refine_diff_density_max 0.240
_refine_diff_density_min -0.236
_refine_diff_density_rms 0.051
_refine_ls_extinction_coef .
_refine_ls_extinction_method none
_refine_ls_goodness_of_fit_ref 1.011
_refine_ls_hydrogen_treatment mixed
_refine_ls_matrix_type full
_refine_ls_number_parameters 140
_refine_ls_number_reflns 3024
_refine_ls_number_restraints 2
_refine_ls_restrained_S_all 1.010
_refine_ls_R_factor_all 0.0372
_refine_ls_R_factor_gt 0.0295
_refine_ls_shift/su_max 0.001
_refine_ls_shift/su_mean 0.000
_refine_ls_structure_factor_coef Fsqd
_refine_ls_weighting_details 'w=1/[\s^2^(Fo^2^)+(0.0483P)^2^+0.6233P] where P=(Fo^2^+2Fc^2^)/3'
_refine_ls_weighting_scheme calc
_refine_ls_wR_factor_gt 0.0810
_refine_ls_wR_factor_ref 0.0875
_reflns_Friedel_coverage 0.000
_reflns_friedel_fraction_full .
_reflns_friedel_fraction_max .
_reflns_number_gt 2568
_reflns_number_total 3024
_reflns_threshold_expression 'I > 2\s(I)'
_cod_data_source_file CaH2O2Detba2.cif
_cod_data_source_block c
_cod_database_code 1542917
_shelx_shelxl_version_number 2014/7
_shelx_space_group_comment
;
The symmetry employed for this shelxl refinement is uniquely defined
by the following loop, which should always be used as a source of
symmetry information in preference to the above space-group names.
They are only intended as comments.
;
_shelx_estimated_absorpt_t_min 0.801
_shelx_estimated_absorpt_t_max 0.950

loop_
_space_group_symop_operation_xyz
'x, y, z'
'-x+1/2, -y, z+1/2'
'-x, y+1/2, -z+1/2'
'x+1/2, -y+1/2, -z'
'-x, -y, -z'
'x-1/2, y, -z-1/2'
'x, -y-1/2, z-1/2'
'-x-1/2, y-1/2, z'

loop_
_atom_site_label
_atom_site_type_symbol
_atom_site_fract_x
_atom_site_fract_y
_atom_site_fract_z
_atom_site_U_iso_or_equiv
_atom_site_adp_type
_atom_site_occupancy
_atom_site_site_symmetry_order
_atom_site_calc_flag
_atom_site_refinement_flags_posn
_atom_site_refinement_flags_adp
_atom_site_refinement_flags_occupancy
_atom_site_disorder_assembly
_atom_site_disorder_group
Ca Ca 0.5000 0.0000 0.5000 0.02505(10) Uani 1 2 d S . P . .
S S 0.59750(4) 0.41071(3) 0.73253(2) 0.04003(11) Uani 1 1 d . . . . .
N1 N 0.38380(10) 0.40966(7) 0.62724(6) 0.0258(2) Uani 1 1 d . . . . .
N3 N 0.49060(10) 0.26115(7) 0.65259(6) 0.0275(2) Uani 1 1 d . . . . .
O1 O 0.43578(11) 0.12854(6) 0.57882(6) 0.0375(2) Uani 1 1 d . . . . .
O2 O 0.20316(11) 0.42341(7) 0.53742(6) 0.0416(2) Uani 1 1 d . . . . .
C2 C 0.48330(12) 0.35754(9) 0.66733(7) 0.0259(2) Uani 1 1 d . . . . .
C4 C 0.41149(13) 0.21591(8) 0.59119(7) 0.0273(2) Uani 1 1 d . . . . .
C5 C 0.31302(14) 0.27244(9) 0.55168(8) 0.0318(3) Uani 1 1 d . . . . .
H5 H 0.2584 0.2447 0.5117 0.038 Uiso 1 1 calc R U . . .
C6 C 0.29271(13) 0.36888(9) 0.56943(7) 0.0283(2) Uani 1 1 d . . . . .
C7 C 0.36434(15) 0.51373(9) 0.64320(8) 0.0337(3) Uani 1 1 d . . . . .
H7A H 0.3957 0.5277 0.6967 0.040 Uiso 1 1 calc R U . . .
H7B H 0.2635 0.5295 0.6396 0.040 Uiso 1 1 calc R U . . .
C8 C 0.44686(19) 0.57622(11) 0.58598(11) 0.0482(4) Uani 1 1 d . . . . .
H8A H 0.4311 0.6428 0.5985 0.058 Uiso 1 1 calc R U . . .
H8B H 0.5470 0.5619 0.5900 0.058 Uiso 1 1 calc R U . . .
H8C H 0.4148 0.5636 0.5330 0.058 Uiso 1 1 calc R U . . .
C9 C 0.58012(15) 0.19743(10) 0.70261(8) 0.0371(3) Uani 1 1 d . . . . .
H9A H 0.5340 0.1351 0.7070 0.044 Uiso 1 1 calc R U . . .
H9B H 0.5863 0.2247 0.7553 0.044 Uiso 1 1 calc R U . . .
C10 C 0.72924(16) 0.18351(12) 0.67058(11) 0.0505(4) Uani 1 1 d . . . . .
H10A H 0.7820 0.1418 0.7052 0.061 Uiso 1 1 calc R U . . .
H10B H 0.7241 0.1551 0.6189 0.061 Uiso 1 1 calc R U . . .
H10C H 0.7765 0.2448 0.6672 0.061 Uiso 1 1 calc R U . . .
O O 0.38717(13) 0.06735(10) 0.38687(7) 0.0545(3) Uani 1 1 d D . . . .
H1 H 0.4404(19) 0.0805(15) 0.3520(10) 0.065 Uiso 1 1 d D U . . .
H2 H 0.3087(13) 0.0699(15) 0.3686(12) 0.065 Uiso 1 1 d D U . . .

loop_
_atom_site_aniso_label
_atom_site_aniso_U_11
_atom_site_aniso_U_22
_atom_site_aniso_U_33
_atom_site_aniso_U_23
_atom_site_aniso_U_13
_atom_site_aniso_U_12
Ca 0.02545(17) 0.01905(16) 0.03066(18) 0.00044(11) 0.00471(12) -0.00055(11)
S 0.03534(19) 0.0474(2) 0.0374(2) -0.01236(14) -0.01051(13) -0.00146(14)
N1 0.0261(5) 0.0216(4) 0.0298(5) -0.0041(4) -0.0022(4) 0.0024(4)
N3 0.0276(5) 0.0256(5) 0.0293(5) 0.0002(4) -0.0030(4) 0.0044(4)
O1 0.0423(5) 0.0226(4) 0.0478(6) -0.0063(4) 0.0014(4) 0.0040(4)
O2 0.0381(5) 0.0340(5) 0.0526(6) -0.0027(4) -0.0178(4) 0.0108(4)
C2 0.0246(5) 0.0281(6) 0.0251(5) -0.0029(4) 0.0007(4) 0.0004(4)
C4 0.0283(6) 0.0228(5) 0.0308(6) -0.0027(4) 0.0024(4) -0.0001(4)
C5 0.0340(6) 0.0264(6) 0.0349(6) -0.0047(5) -0.0103(5) -0.0009(5)
C6 0.0255(5) 0.0271(5) 0.0322(6) -0.0012(4) -0.0050(4) 0.0014(4)
C7 0.0379(7) 0.0232(5) 0.0401(7) -0.0086(5) -0.0027(5) 0.0047(5)
C8 0.0536(9) 0.0287(7) 0.0622(10) -0.0003(6) -0.0007(8) -0.0056(6)
C9 0.0393(7) 0.0351(7) 0.0367(7) 0.0092(5) -0.0036(5) 0.0071(5)
C10 0.0365(7) 0.0502(9) 0.0648(10) 0.0098(8) -0.0037(7) 0.0134(7)
O 0.0458(7) 0.0718(8) 0.0458(7) 0.0184(6) -0.0032(5) 0.0088(6)

loop_
_atom_type_symbol
_atom_type_description
_atom_type_scat_dispersion_real
_atom_type_scat_dispersion_imag
_atom_type_scat_source
C C 0.0033 0.0016 'International Tables Vol C Tables 4.2.6.8 and 6.1.1.4'
H H 0.0000 0.0000 'International Tables Vol C Tables 4.2.6.8 and 6.1.1.4'
N N 0.0061 0.0033 'International Tables Vol C Tables 4.2.6.8 and 6.1.1.4'
O O 0.0106 0.0060 'International Tables Vol C Tables 4.2.6.8 and 6.1.1.4'
S S 0.1246 0.1234 'International Tables Vol C Tables 4.2.6.8 and 6.1.1.4'
Ca Ca 0.2262 0.3064 'International Tables Vol C Tables 4.2.6.8 and 6.1.1.4'

loop_
_geom_angle_atom_site_label_1
_geom_angle_atom_site_label_2
_geom_angle_atom_site_label_3
_geom_angle
_geom_angle_site_symmetry_1
_geom_angle_site_symmetry_3
O2 Ca O2 180.0 8_655 4_556
O2 Ca O1 89.04(4) 8_655 .
O2 Ca O1 90.96(4) 4_556 .
O2 Ca O1 90.96(4) 8_655 5_656
O2 Ca O1 89.04(4) 4_556 5_656
O1 Ca O1 180.0 . 5_656
O2 Ca O 92.12(4) 8_655 .
O2 Ca O 87.88(4) 4_556 .
O1 Ca O 92.59(4) . .
O1 Ca O 87.41(4) 5_656 .
O2 Ca O 87.88(4) 8_655 5_656
O2 Ca O 92.12(4) 4_556 5_656
O1 Ca O 87.41(4) . 5_656
O1 Ca O 92.59(4) 5_656 5_656
O Ca O 180.0 . 5_656
C2 N1 C6 122.94(10) . .
C2 N1 C7 120.81(10) . .
C6 N1 C7 116.24(10) . .
C2 N3 C4 122.78(10) . .
C2 N3 C9 120.64(10) . .
C4 N3 C9 116.56(10) . .
C4 O1 Ca 153.31(9) . .
C6 O2 Ca 164.74(10) . 4_456
N1 C2 N3 117.74(10) . .
N1 C2 S 121.43(9) . .
N3 C2 S 120.82(9) . .
O1 C4 C5 126.19(12) . .
O1 C4 N3 117.11(11) . .
C5 C4 N3 116.69(10) . .
C4 C5 C6 122.37(11) . .
O2 C6 C5 125.62(11) . .
O2 C6 N1 117.37(11) . .
C5 C6 N1 116.99(10) . .
N1 C7 C8 112.36(11) . .
N3 C9 C10 113.18(11) . .

loop_
_geom_bond_atom_site_label_1
_geom_bond_atom_site_label_2
_geom_bond_distance
_geom_bond_site_symmetry_2
Ca O2 2.2675(9) 8_655
Ca O2 2.2675(9) 4_556
Ca O1 2.3068(9) .
Ca O1 2.3068(9) 5_656
Ca O 2.3765(11) .
Ca O 2.3765(11) 5_656
S C2 1.7033(12) .
N1 C2 1.3599(15) .
N1 C6 1.4149(15) .
N1 C7 1.4809(14) .
N3 C2 1.3627(15) .
N3 C4 1.4214(15) .
N3 C9 1.4829(16) .
O1 C4 1.2514(14) .
O2 C6 1.2520(14) .
O2 Ca 2.2675(9) 4_456
C4 C5 1.3822(17) .
C5 C6 1.3850(16) .
C7 C8 1.511(2) .
C9 C10 1.509(2) .

_cod_database_fobs_code 1542917
